data_7235070
loop_
_publ_author_name
'Surov, Artem O.'
'Voronin, Alexander P.'
'Vener, Mikhail V.'
'Churakov, Andrei V.'
'Perlovich, German L.'

_publ_section_title
;
 Specific features of supramolecular organisation and hydrogen bonding in
 proline cocrystals: a case study of fenamates and diclofenac
;
_journal_issue 43
_journal_name_full CrystEngComm
_journal_page_first 6970
_journal_paper_doi 10.1039/C8CE01458B
_journal_volume 20
_journal_year 2018
_chemical_absolute_configuration rmad
_chemical_formula_moiety 'C13 H11 Cl N2 O2, C5 H9 N O2'
_chemical_formula_sum 'C18 H20 Cl N3 O4'
_chemical_formula_weight 377.82
_space_group_IT_number 19
_space_group_name_Hall 'P 2ac 2ab'
_space_group_name_H-M_alt 'P 21 21 21'
_symmetry_cell_setting orthorhombic
_symmetry_space_group_name_Hall 'P 2ac 2ab'
_symmetry_space_group_name_H-M 'P 21 21 21'
_atom_sites_solution_hydrogens difmap
_atom_sites_solution_primary direct
_atom_sites_solution_secondary difmap
_audit_creation_method SHELXL-97
_audit_update_record
;
2018-08-21 deposited with the CCDC.
2018-10-15 downloaded from the CCDC.
;
_cell_angle_alpha 90.00
_cell_angle_beta 90.00
_cell_angle_gamma 90.00
_cell_formula_units_Z 4
_cell_length_a 5.7721(7)
_cell_length_b 12.3373(15)
_cell_length_c 24.977(3)
_cell_measurement_reflns_used 4321
_cell_measurement_temperature 150(2)
_cell_measurement_theta_max 25.253
_cell_measurement_theta_min 2.321
_cell_volume 1778.7(4)
_computing_cell_refinement 'SAINT (Bruker, 2008)'
_computing_data_collection '<i>APEX2</i> (Bruker, 2008)'
_computing_data_reduction 'SAINT (Bruker, 2008)'
_computing_molecular_graphics 'SHELXTL (Sheldrick, 2008)'
_computing_publication_material 'SHELXTL (Sheldrick, 2008)'
_computing_structure_refinement 'SHELXTL (Sheldrick, 2008)'
_computing_structure_solution 'SHELXTL (Sheldrick, 2008)'
_diffrn_ambient_temperature 150(2)
_diffrn_measured_fraction_theta_full 0.998
_diffrn_measured_fraction_theta_max 0.998
_diffrn_measurement_device_type 'Bruker SMART APEX II'
_diffrn_measurement_method \w
_diffrn_radiation_monochromator graphite
_diffrn_radiation_source 'fine-focus sealed tube'
_diffrn_radiation_type MoK\a
_diffrn_radiation_wavelength 0.71073
_diffrn_reflns_av_R_equivalents 0.0303
_diffrn_reflns_av_sigmaI/netI 0.0246
_diffrn_reflns_limit_h_max 6
_diffrn_reflns_limit_h_min -6
_diffrn_reflns_limit_k_max 14
_diffrn_reflns_limit_k_min -14
_diffrn_reflns_limit_l_max 29
_diffrn_reflns_limit_l_min -29
_diffrn_reflns_number 13863
_diffrn_reflns_theta_full 25.25
_diffrn_reflns_theta_max 25.25
_diffrn_reflns_theta_min 2.32
_diffrn_standards_decay_% 0
_exptl_absorpt_coefficient_mu 0.244
_exptl_absorpt_correction_T_max 0.9855
_exptl_absorpt_correction_T_min 0.9043
_exptl_absorpt_correction_type multi-scan
_exptl_absorpt_process_details 'SADABS (Bruker, 2008)'
_exptl_crystal_colour colourless
_exptl_crystal_density_diffrn 1.411
_exptl_crystal_density_method 'not measured'
_exptl_crystal_description needle
_exptl_crystal_F_000 792
_exptl_crystal_size_max 0.42
_exptl_crystal_size_mid 0.12
_exptl_crystal_size_min 0.06
_refine_diff_density_max 0.130
_refine_diff_density_min -0.166
_refine_diff_density_rms 0.031
_refine_ls_abs_structure_details 'Flack H D (1983), Acta Cryst. A39, 876-881'
_refine_ls_abs_structure_Flack 0.00(5)
_refine_ls_extinction_method none
_refine_ls_goodness_of_fit_ref 1.045
_refine_ls_hydrogen_treatment refall
_refine_ls_matrix_type full
_refine_ls_number_parameters 315
_refine_ls_number_reflns 3213
_refine_ls_number_restraints 0
_refine_ls_restrained_S_all 1.045
_refine_ls_R_factor_all 0.0319
_refine_ls_R_factor_gt 0.0275
_refine_ls_shift/su_max 0.000
_refine_ls_shift/su_mean 0.000
_refine_ls_structure_factor_coef Fsqd
_refine_ls_weighting_details 'calc w=1/[\s^2^(Fo^2^)+(0.0347P)^2^+0.1438P] where P=(Fo^2^+2Fc^2^)/3'
_refine_ls_weighting_scheme calc
_refine_ls_wR_factor_gt 0.0626
_refine_ls_wR_factor_ref 0.0648
_reflns_number_gt 2936
_reflns_number_total 3213
_reflns_threshold_expression I>2\s(I)
_cod_data_source_file c8ce01458b2.cif
_cod_data_source_block a
_cod_original_cell_volume 1778.6(4)
_cod_database_code 7235070

loop_
_symmetry_equiv_pos_as_xyz
'x, y, z'
'-x+1/2, -y, z+1/2'
'-x, y+1/2, -z+1/2'
'x+1/2, -y+1/2, -z'

loop_
_atom_site_label
_atom_site_type_symbol
_atom_site_fract_x
_atom_site_fract_y
_atom_site_fract_z
_atom_site_U_iso_or_equiv
_atom_site_adp_type
_atom_site_occupancy
_atom_site_symmetry_multiplicity
_atom_site_calc_flag
Cl1 Cl -0.52883(9) 0.79656(5) 0.242036(19) 0.04884(15) Uani 1 1 d
N11 N 0.3826(3) 1.00391(11) 0.39339(6) 0.0314(3) Uani 1 1 d
N12 N 0.1656(3) 0.85446(12) 0.36534(6) 0.0285(3) Uani 1 1 d
O11 O 0.6168(2) 0.65373(10) 0.45176(5) 0.0334(3) Uani 1 1 d
O12 O 0.2935(2) 0.66001(10) 0.40336(6) 0.0392(3) Uani 1 1 d
C11 C 0.4550(3) 0.70632(14) 0.42457(6) 0.0276(4) Uani 1 1 d
C12 C 0.4945(3) 0.82478(13) 0.42271(6) 0.0254(4) Uani 1 1 d
C13 C 0.6852(3) 0.86939(14) 0.44854(7) 0.0282(4) Uani 1 1 d
C14 C 0.7245(4) 0.97897(14) 0.44658(7) 0.0325(4) Uani 1 1 d
C15 C 0.5685(3) 1.04173(15) 0.41941(7) 0.0337(4) Uani 1 1 d
C16 C 0.3478(3) 0.89672(12) 0.39375(6) 0.0249(4) Uani 1 1 d
C21 C 0.0077(3) 0.90231(13) 0.32991(6) 0.0263(4) Uani 1 1 d
C22 C -0.1597(3) 0.83224(14) 0.30733(6) 0.0277(4) Uani 1 1 d
C23 C -0.3192(3) 0.87811(15) 0.27256(7) 0.0330(4) Uani 1 1 d
C24 C -0.3237(3) 0.98704(16) 0.26001(8) 0.0376(4) Uani 1 1 d
C25 C -0.1559(4) 1.05265(16) 0.28203(7) 0.0387(5) Uani 1 1 d
C26 C 0.0093(4) 1.01172(14) 0.31644(7) 0.0342(4) Uani 1 1 d
C27 C -0.1582(4) 0.71380(16) 0.32071(9) 0.0384(4) Uani 1 1 d
H11 H 0.594(4) 0.5826(19) 0.4470(9) 0.059(7) Uiso 1 1 d
H12 H 0.159(3) 0.7828(15) 0.3695(6) 0.023(4) Uiso 1 1 d
H13 H 0.790(3) 0.8217(14) 0.4664(7) 0.029(5) Uiso 1 1 d
H14 H 0.848(4) 1.0081(16) 0.4621(8) 0.045(6) Uiso 1 1 d
H15 H 0.593(3) 1.1186(16) 0.4171(7) 0.039(5) Uiso 1 1 d
H24 H -0.441(4) 1.0118(14) 0.2364(8) 0.039(5) Uiso 1 1 d
H25 H -0.156(3) 1.1276(15) 0.2741(7) 0.035(5) Uiso 1 1 d
H26 H 0.120(3) 1.0554(15) 0.3310(7) 0.034(5) Uiso 1 1 d
H271 H -0.283(5) 0.677(2) 0.3031(10) 0.075(8) Uiso 1 1 d
H272 H -0.014(4) 0.6801(16) 0.3080(8) 0.050(6) Uiso 1 1 d
H273 H -0.163(4) 0.6972(16) 0.3585(9) 0.045(6) Uiso 1 1 d
N1 N 1.1545(2) 0.34409(11) 0.44095(5) 0.0216(3) Uani 1 1 d
O1 O 0.56904(19) 0.44696(9) 0.45036(5) 0.0297(3) Uani 1 1 d
O2 O 0.73243(19) 0.28850(9) 0.46997(5) 0.0285(3) Uani 1 1 d
C1 C 0.7397(3) 0.38208(13) 0.45291(6) 0.0203(3) Uani 1 1 d
C2 C 0.9672(3) 0.42476(12) 0.43022(6) 0.0205(3) Uani 1 1 d
C3 C 0.9595(3) 0.43056(14) 0.36917(6) 0.0285(4) Uani 1 1 d
C4 C 1.0013(3) 0.31345(14) 0.35283(7) 0.0310(4) Uani 1 1 d
C5 C 1.1880(3) 0.27571(16) 0.39131(8) 0.0343(4) Uani 1 1 d
H1 H 1.288(4) 0.3779(15) 0.4493(8) 0.035(5) Uiso 1 1 d
H2 H 1.116(3) 0.2998(15) 0.4698(8) 0.035(5) Uiso 1 1 d
H21 H 1.009(3) 0.4940(13) 0.4466(6) 0.026(4) Uiso 1 1 d
H31 H 1.087(3) 0.4760(13) 0.3573(7) 0.022(4) Uiso 1 1 d
H32 H 0.809(4) 0.4617(15) 0.3573(7) 0.036(5) Uiso 1 1 d
H41 H 1.056(3) 0.3062(13) 0.3165(7) 0.031(5) Uiso 1 1 d
H42 H 0.865(3) 0.2706(14) 0.3591(7) 0.029(5) Uiso 1 1 d
H51 H 1.353(4) 0.2953(17) 0.3777(8) 0.048(6) Uiso 1 1 d
H52 H 1.182(3) 0.1992(17) 0.4010(7) 0.040(5) Uiso 1 1 d

loop_
_atom_site_aniso_label
_atom_site_aniso_U_11
_atom_site_aniso_U_22
_atom_site_aniso_U_33
_atom_site_aniso_U_23
_atom_site_aniso_U_13
_atom_site_aniso_U_12
Cl1 0.0348(3) 0.0725(4) 0.0392(2) -0.0050(2) -0.0084(2) -0.0110(3)
N11 0.0344(9) 0.0255(7) 0.0342(8) -0.0031(6) -0.0034(7) 0.0017(6)
N12 0.0315(8) 0.0217(8) 0.0322(8) 0.0000(6) -0.0062(7) -0.0001(6)
O11 0.0286(7) 0.0291(7) 0.0425(7) 0.0078(6) -0.0049(6) 0.0011(6)
O12 0.0335(7) 0.0281(6) 0.0561(8) 0.0051(6) -0.0124(7) -0.0022(6)
C11 0.0250(9) 0.0293(9) 0.0284(8) 0.0029(7) 0.0029(8) 0.0022(8)
C12 0.0257(9) 0.0289(9) 0.0215(7) 0.0001(7) 0.0029(7) 0.0029(7)
C13 0.0272(10) 0.0341(9) 0.0232(8) -0.0007(7) -0.0008(8) 0.0034(8)
C14 0.0316(11) 0.0338(10) 0.0319(10) -0.0074(8) -0.0030(9) -0.0030(8)
C15 0.0353(10) 0.0255(9) 0.0403(10) -0.0048(8) -0.0029(9) -0.0036(8)
C16 0.0281(9) 0.0256(9) 0.0210(8) -0.0027(7) 0.0023(7) 0.0020(7)
C21 0.0266(9) 0.0303(9) 0.0221(8) -0.0020(6) 0.0014(8) 0.0048(8)
C22 0.0259(9) 0.0344(9) 0.0228(8) -0.0034(7) 0.0034(7) 0.0002(8)
C23 0.0262(9) 0.0500(11) 0.0227(9) -0.0064(8) 0.0000(8) -0.0020(9)
C24 0.0356(11) 0.0510(12) 0.0262(9) 0.0021(9) -0.0052(9) 0.0087(9)
C25 0.0491(12) 0.0338(11) 0.0331(10) 0.0051(8) -0.0040(9) 0.0088(10)
C26 0.0413(12) 0.0312(10) 0.0302(9) -0.0002(7) -0.0058(9) 0.0014(9)
C27 0.0409(12) 0.0352(10) 0.0391(11) -0.0044(9) -0.0015(10) -0.0060(10)
N1 0.0140(7) 0.0259(7) 0.0250(7) 0.0034(6) -0.0005(6) 0.0003(6)
O1 0.0144(6) 0.0283(6) 0.0465(7) 0.0041(5) 0.0027(5) 0.0026(5)
O2 0.0209(6) 0.0279(6) 0.0365(6) 0.0121(5) 0.0039(5) -0.0004(5)
C1 0.0158(8) 0.0238(8) 0.0214(8) 0.0013(7) -0.0019(6) -0.0008(6)
C2 0.0144(8) 0.0199(8) 0.0271(8) 0.0041(6) -0.0028(7) 0.0005(6)
C3 0.0231(9) 0.0337(10) 0.0288(9) 0.0118(7) 0.0013(8) -0.0003(8)
C4 0.0281(10) 0.0395(10) 0.0253(9) 0.0002(7) 0.0018(8) -0.0002(9)
C5 0.0319(10) 0.0332(10) 0.0378(10) -0.0057(9) -0.0012(9) 0.0073(9)

loop_
_atom_type_symbol
_atom_type_description
_atom_type_scat_dispersion_real
_atom_type_scat_dispersion_imag
_atom_type_scat_source
C C 0.0033 0.0016 'International Tables Vol C Tables 4.2.6.8 and 6.1.1.4'
H H 0.0000 0.0000 'International Tables Vol C Tables 4.2.6.8 and 6.1.1.4'
N N 0.0061 0.0033 'International Tables Vol C Tables 4.2.6.8 and 6.1.1.4'
O O 0.0106 0.0060 'International Tables Vol C Tables 4.2.6.8 and 6.1.1.4'
Cl Cl 0.1484 0.1585 'International Tables Vol C Tables 4.2.6.8 and 6.1.1.4'

loop_
_geom_angle_atom_site_label_1
_geom_angle_atom_site_label_2
_geom_angle_atom_site_label_3
_geom_angle
C16 N11 C15 117.50(15)
C16 N12 C21 131.71(14)
C16 N12 H12 110.5(11)
C21 N12 H12 117.6(11)
C11 O11 H11 107.8(15)
O12 C11 O11 122.29(15)
O12 C11 C12 124.67(15)
O11 C11 C12 113.04(15)
C13 C12 C16 117.39(15)
C13 C12 C11 119.89(15)
C16 C12 C11 122.68(15)
C14 C13 C12 120.30(18)
C14 C13 H13 121.4(11)
C12 C13 H13 118.2(11)
C15 C14 C13 117.85(19)
C15 C14 H14 121.1(13)
C13 C14 H14 121.1(13)
N11 C15 C14 124.84(17)
N11 C15 H15 115.6(11)
C14 C15 H15 119.5(12)
N11 C16 N12 119.18(15)
N11 C16 C12 122.02(15)
N12 C16 C12 118.80(14)
C26 C21 N12 123.87(16)
C26 C21 C22 120.11(16)
N12 C21 C22 116.03(14)
C23 C22 C21 117.00(15)
C23 C22 C27 122.77(16)
C21 C22 C27 120.23(16)
C24 C23 C22 123.53(17)
C24 C23 Cl1 116.62(15)
C22 C23 Cl1 119.85(14)
C25 C24 C23 117.94(18)
C25 C24 H24 124.1(11)
C23 C24 H24 117.9(11)
C24 C25 C26 121.32(19)
C24 C25 H25 119.2(12)
C26 C25 H25 119.4(12)
C25 C26 C21 120.07(18)
C25 C26 H26 121.1(12)
C21 C26 H26 118.9(12)
C22 C27 H271 110.7(15)
C22 C27 H272 110.2(12)
H271 C27 H272 106.8(18)
C22 C27 H273 115.1(12)
H271 C27 H273 109(2)
H272 C27 H273 104.6(17)
C2 N1 C5 108.50(13)
C2 N1 H1 110.6(12)
C5 N1 H1 109.9(13)
C2 N1 H2 110.8(11)
C5 N1 H2 109.8(11)
H1 N1 H2 107.3(16)
O2 C1 O1 125.54(15)
O2 C1 C2 118.82(13)
O1 C1 C2 115.57(13)
N1 C2 C1 109.06(12)
N1 C2 C3 103.38(13)
C1 C2 C3 111.24(13)
N1 C2 H21 109.1(11)
C1 C2 H21 111.1(11)
C3 C2 H21 112.6(10)
C4 C3 C2 102.65(13)
C4 C3 H31 110.3(10)
C2 C3 H31 108.1(10)
C4 C3 H32 115.2(11)
C2 C3 H32 110.0(11)
H31 C3 H32 110.2(14)
C5 C4 C3 103.54(14)
C5 C4 H41 109.7(11)
C3 C4 H41 113.1(10)
C5 C4 H42 108.0(10)
C3 C4 H42 110.4(10)
H41 C4 H42 111.7(15)
N1 C5 C4 104.91(13)
N1 C5 H51 104.8(11)
C4 C5 H51 111.9(11)
N1 C5 H52 109.4(11)
C4 C5 H52 115.4(12)
H51 C5 H52 109.7(17)

loop_
_geom_bond_atom_site_label_1
_geom_bond_atom_site_label_2
_geom_bond_distance
Cl1 C23 1.7488(18)
N11 C16 1.338(2)
N11 C15 1.339(2)
N12 C16 1.372(2)
N12 C21 1.401(2)
N12 H12 0.892(18)
O11 C11 1.324(2)
O11 H11 0.90(2)
O12 C11 1.215(2)
C11 C12 1.480(2)
C12 C13 1.390(2)
C12 C16 1.424(2)
C13 C14 1.372(2)
C13 H13 0.953(18)
C14 C15 1.368(3)
C14 H14 0.89(2)
C15 H15 0.96(2)
C21 C26 1.391(2)
C21 C22 1.414(2)
C22 C23 1.386(2)
C22 C27 1.499(3)
C23 C24 1.380(3)
C24 C25 1.377(3)
C24 H24 0.95(2)
C25 C26 1.380(3)
C25 H25 0.946(18)
C26 H26 0.91(2)
C27 H271 0.96(3)
C27 H272 0.98(2)
C27 H273 0.97(2)
N1 C2 1.4933(19)
N1 C5 1.512(2)
N1 H1 0.90(2)
N1 H2 0.932(19)
O1 C1 1.2709(19)
O2 C1 1.2313(19)
C1 C2 1.524(2)
C2 C3 1.527(2)
C2 H21 0.977(17)
C3 C4 1.521(3)
C3 H31 0.970(18)
C3 H32 0.99(2)
C4 C5 1.517(3)
C4 H41 0.963(18)
C4 H42 0.961(19)
C5 H51 1.04(2)
C5 H52 0.98(2)

loop_
_geom_hbond_atom_site_label_D
_geom_hbond_atom_site_label_H
_geom_hbond_atom_site_label_A
_geom_hbond_distance_DH
_geom_hbond_distance_HA
_geom_hbond_distance_DA
_geom_hbond_angle_DHA
_geom_hbond_site_symmetry_A
O11 H11 O1 0.90(2) 1.68(2) 2.5661(17) 169(2) .
N12 H12 O12 0.892(18) 1.901(18) 2.6836(19) 145.5(15) .
N1 H1 O1 0.90(2) 1.83(2) 2.7190(18) 167.4(18) 1_655
N1 H2 O2 0.932(19) 1.976(19) 2.7980(17) 146.1(16) 4_556

loop_
_geom_torsion_atom_site_label_1
_geom_torsion_atom_site_label_2
_geom_torsion_atom_site_label_3
_geom_torsion_atom_site_label_4
_geom_torsion
O12 C11 C12 C13 179.87(16)
O11 C11 C12 C13 -0.7(2)
O12 C11 C12 C16 -2.2(3)
O11 C11 C12 C16 177.27(14)
C16 C12 C13 C14 1.3(2)
C11 C12 C13 C14 179.36(16)
C12 C13 C14 C15 1.1(3)
C16 N11 C15 C14 -0.4(3)
C13 C14 C15 N11 -1.7(3)
C15 N11 C16 N12 -176.84(15)
C15 N11 C16 C12 3.1(2)
C21 N12 C16 N11 6.5(3)
C21 N12 C16 C12 -173.44(16)
C13 C12 C16 N11 -3.5(2)
C11 C12 C16 N11 178.48(15)
C13 C12 C16 N12 176.38(15)
C11 C12 C16 N12 -1.6(2)
C16 N12 C21 C26 -0.2(3)
C16 N12 C21 C22 179.57(16)
C26 C21 C22 C23 -0.8(2)
N12 C21 C22 C23 179.37(15)
C26 C21 C22 C27 178.48(17)
N12 C21 C22 C27 -1.3(2)
C21 C22 C23 C24 -1.0(3)
C27 C22 C23 C24 179.67(18)
C21 C22 C23 Cl1 178.91(12)
C27 C22 C23 Cl1 -0.4(2)
C22 C23 C24 C25 2.1(3)
Cl1 C23 C24 C25 -177.86(15)
C23 C24 C25 C26 -1.3(3)
C24 C25 C26 C21 -0.5(3)
N12 C21 C26 C25 -178.62(17)
C22 C21 C26 C25 1.6(3)
C5 N1 C2 C1 97.61(15)
C5 N1 C2 C3 -20.82(18)
O2 C1 C2 N1 -8.2(2)
O1 C1 C2 N1 174.52(13)
O2 C1 C2 C3 105.18(17)
O1 C1 C2 C3 -72.10(18)
N1 C2 C3 C4 37.75(17)
C1 C2 C3 C4 -79.15(16)
C2 C3 C4 C5 -40.72(18)
C2 N1 C5 C4 -4.28(19)
C3 C4 C5 N1 27.83(19)
